data_4342037
loop_
_publ_author_name
'Unruh, Daniel K.'
'de Groot, Joshua'
'Fairley, Melissa'
'Libo, Anna'
'Miller, Samuel'
'Forbes, Tori Z.'

_publ_section_title
;
 Interplay of Condensation and Chelation in Binary and Ternary Th(IV)
 Systems.
;
_journal_issue 4
_journal_name_full 'Inorganic chemistry'
_journal_page_first 1395
_journal_page_last 1404
_journal_paper_doi 10.1021/ic502313y
_journal_volume 54
_journal_year 2015
_chemical_formula_moiety '2(C22 H32 Fe2 N4 O22 Th), 2(C4 H12 N2), 7(H2 O)'
_chemical_formula_sum 'C52 H102 Fe4 N12 O51 Th2'
_chemical_formula_weight 2398.93
_chemical_name_systematic
;
 ?
;
_space_group_IT_number 2
_symmetry_cell_setting triclinic
_symmetry_Int_Tables_number 2
_symmetry_space_group_name_Hall '-P 1'
_symmetry_space_group_name_H-M 'P -1'
_atom_sites_solution_hydrogens mixed
_atom_sites_solution_primary direct
_atom_sites_solution_secondary difmap
_audit_creation_date 2014-08-29T13:08:31-00:00
_audit_creation_method 'WinGX routine CIF_UPDATE'
_cell_angle_alpha 105.371(5)
_cell_angle_beta 90.295(6)
_cell_angle_gamma 106.281(5)
_cell_formula_units_Z 1
_cell_length_a 10.0478(19)
_cell_length_b 11.1790(16)
_cell_length_c 19.543(3)
_cell_measurement_reflns_used 1369
_cell_measurement_temperature 210(2)
_cell_measurement_theta_max 19.20
_cell_measurement_theta_min 2.46
_cell_volume 2024.3(6)
_computing_cell_refinement 'APEX2 (Bruker AXS, 2006)'
_computing_data_collection 'Collect (Nonius BV, 1997-2000)'
_computing_data_reduction 'APEX2 (Bruker AXS, 2006)'
_computing_molecular_graphics 'CrystalMaker v2.5.0'
_computing_structure_refinement 'SHELXL-2014 (Sheldrick, 2014)'
_computing_structure_solution 'SHELXL-2013 (Sheldrick, 2013)'
_diffrn_ambient_temperature 210(2)
_diffrn_measured_fraction_theta_full 0.938
_diffrn_measured_fraction_theta_max 0.96
_diffrn_measurement_device_type KappaCCD
_diffrn_measurement_method 'CCD phi and omega scans'
_diffrn_radiation_monochromator graphite
_diffrn_radiation_type MoK\a
_diffrn_radiation_wavelength 0.71073
_diffrn_reflns_av_R_equivalents 0.072
_diffrn_reflns_Laue_measured_fraction_full 0.938
_diffrn_reflns_Laue_measured_fraction_max 0.96
_diffrn_reflns_limit_h_max 11
_diffrn_reflns_limit_h_min -11
_diffrn_reflns_limit_k_max 10
_diffrn_reflns_limit_k_min -13
_diffrn_reflns_limit_l_max 23
_diffrn_reflns_limit_l_min -22
_diffrn_reflns_number 17551
_diffrn_reflns_point_group_measured_fraction_full 0.938
_diffrn_reflns_point_group_measured_fraction_max 0.96
_diffrn_reflns_theta_full 25.242
_diffrn_reflns_theta_max 25.061
_diffrn_reflns_theta_min 2.439
_exptl_absorpt_coefficient_mu 4.471
_exptl_absorpt_correction_T_max 0.7452
_exptl_absorpt_correction_T_min 0.6647
_exptl_absorpt_correction_type multi-scan
_exptl_absorpt_process_details SADABS
_exptl_crystal_colour red
_exptl_crystal_density_diffrn 1.968
_exptl_crystal_description prism
_exptl_crystal_F_000 1190
_exptl_crystal_size_max 0.15
_exptl_crystal_size_mid 0.09
_exptl_crystal_size_min 0.02
_refine_diff_density_max 1.242
_refine_diff_density_min -1.681
_refine_diff_density_rms 0.19
_refine_ls_extinction_method none
_refine_ls_goodness_of_fit_ref 0.987
_refine_ls_hydrogen_treatment mixed
_refine_ls_matrix_type full
_refine_ls_number_parameters 592
_refine_ls_number_reflns 6881
_refine_ls_number_restraints 23
_refine_ls_restrained_S_all 0.986
_refine_ls_R_factor_all 0.0895
_refine_ls_R_factor_gt 0.0503
_refine_ls_shift/su_max 0
_refine_ls_shift/su_mean 0
_refine_ls_structure_factor_coef Fsqd
_refine_ls_weighting_details 'w=1/[\s^2^(Fo^2^)+(0.0489P)^2^] where P=(Fo^2^+2Fc^2^)/3'
_refine_ls_weighting_scheme calc
_refine_ls_wR_factor_gt 0.0976
_refine_ls_wR_factor_ref 0.1134
_reflns_number_gt 4881
_reflns_number_total 6881
_reflns_threshold_expression 'I > 2\s(I)'
_cod_data_source_file ic502313y_si_006.cif
_cod_data_source_block ThFedhpta
_cod_depositor_comments 'Adding full bibliography for 4342033--4342037.cif.'
_cod_database_code 4342037
_shelxl_version_number 2014-3

loop_
_symmetry_equiv_pos_as_xyz
'x, y, z'
'-x, -y, -z'

loop_
_atom_site_label
_atom_site_type_symbol
_atom_site_fract_x
_atom_site_fract_y
_atom_site_fract_z
_atom_site_U_iso_or_equiv
_atom_site_adp_type
_atom_site_occupancy
_atom_site_calc_flag
Th1 Th 0.75190(4) 0.41453(3) 0.25273(2) 0.02002(12) Uani 1 d
Fe1 Fe 0.81169(15) 0.68455(12) 0.17908(7) 0.0204(3) Uani 1 d
Fe2 Fe 0.78021(14) 0.73370(12) 0.36185(6) 0.0198(3) Uani 1 d
O1 O 0.7889(7) 0.1981(6) 0.2490(3) 0.0304(17) Uani 1 d
O2 O 0.7406(7) 0.4938(6) 0.1530(3) 0.0234(16) Uani 1 d
O3 O 0.9645(7) 0.4856(6) 0.3278(3) 0.0271(16) Uani 1 d
O4 O 0.7215(6) 0.5532(5) 0.3654(3) 0.0175(14) Uani 1 d
O5 O 0.8211(7) 0.6650(5) 0.2701(3) 0.0211(15) Uani 1 d
O6 O 0.5250(7) 0.4946(6) 0.2460(3) 0.0303(17) Uani 1 d
H6E H 0.534(9) 0.570(5) 0.231(4) 0.036 Uiso 1 d
H6F H 0.481(9) 0.499(8) 0.289(3) 0.036 Uiso 1 d
O7 O 0.5279(7) 0.2547(6) 0.2363(3) 0.0318(17) Uani 1 d
O8 O 0.7188(8) 0.0064(6) 0.2710(3) 0.0350(18) Uani 1 d
O9 O 0.3446(9) 0.0924(8) 0.1798(4) 0.052(2) Uani 1 d
O10 O 1.1138(8) 0.4990(7) 0.4157(3) 0.0386(19) Uani 1 d
O11 O 1.0412(8) 0.2318(7) 0.1187(4) 0.048(2) Uani 1 d
O12 O 0.5834(7) 0.7485(6) 0.3584(3) 0.0294(17) Uani 1 d
O13 O 0.8862(8) 0.8837(6) 0.1961(4) 0.0343(18) Uani 1 d
H13A H 0.831(7) 0.938(7) 0.218(5) 0.041 Uiso 1 d
H13B H 0.965(6) 0.934(7) 0.180(5) 0.041 Uiso 1 d
O14 O 0.6250(7) 0.7135(6) 0.1690(3) 0.0253(16) Uani 1 d
O15 O 1.0010(7) 0.6901(6) 0.1483(3) 0.0268(16) Uani 1 d
O16 O 0.9667(7) 0.7765(6) 0.4161(3) 0.0239(15) Uani 1 d
O17 O 0.8403(8) 0.9276(6) 0.3652(3) 0.0318(18) Uani 1 d
H17A H 0.874(9) 0.996(6) 0.409(3) 0.038 Uiso 1 d
H17B H 0.776(8) 0.954(8) 0.341(4) 0.038 Uiso 1 d
O18 O 1.1005(7) 0.8896(6) 0.5157(3) 0.0305(17) Uani 1 d
O19 O 0.4176(8) 0.8149(8) 0.4189(4) 0.050(2) Uani 1 d
O20 O 0.9357(7) 0.3723(6) 0.1798(3) 0.0245(15) Uani 1 d
O21 O 0.5102(7) 0.8046(6) 0.1095(3) 0.0338(18) Uani 1 d
O22 O 1.1440(8) 0.6892(8) 0.0616(4) 0.046(2) Uani 1 d
OW1 O 0.3197(9) 0.3807(9) 0.1199(4) 0.057(2) Uani 1 d
H1C H 0.398(6) 0.407(10) 0.155(4) 0.068 Uiso 1 d
H1D H 0.236(6) 0.327(10) 0.132(5) 0.068 Uiso 1 d
OW2 O 0.3526(9) 0.4555(10) 0.3528(5) 0.068(3) Uani 1 d
H2C H 0.302(11) 0.499(8) 0.386(5) 0.081 Uiso 1 d
H2D H 0.319(12) 0.363(2) 0.345(6) 0.081 Uiso 1 d
OW3 O 0.0675(9) -0.0122(7) 0.1101(5) 0.058(2) Uani 1 d
H3C H 0.144(7) 0.028(8) 0.147(4) 0.07 Uiso 1 d
H3D H 0.063(11) 0.055(7) 0.088(5) 0.07 Uiso 1 d
OW4 O 0.1649(18) 0.2160(14) 0.2699(8) 0.050(4) Uani 0.5 d
H4A H 0.201(13) 0.166(6) 0.293(7) 0.061 Uiso 0.5 d
H4B H 0.067(4) 0.189(18) 0.272(12) 0.061 Uiso 0.5 d
N1 N 0.6780(9) 0.2265(7) 0.1184(4) 0.028(2) Uani 1 d
N2 N 0.7273(8) 0.7624(6) 0.4772(4) 0.0204(18) Uani 1 d
N3 N 0.7698(8) 0.6410(7) 0.0606(4) 0.0205(18) Uani 1 d
N4 N 0.7447(8) 0.3252(7) 0.3762(4) 0.0224(19) Uani 1 d
N5 N 0.3094(9) 0.7927(7) 0.2019(4) 0.031(2) Uani 1 d
H5C H 0.233 0.7765 0.1735 0.038 Uiso 1 calc
H5D H 0.3828 0.8234 0.1796 0.038 Uiso 1 calc
N6 N 0.1919(9) 0.7185(8) 0.3233(4) 0.034(2) Uani 1 d
H6C H 0.2669 0.734 0.3524 0.041 Uiso 1 calc
H6D H 0.1173 0.6883 0.345 0.041 Uiso 1 calc
C1 C 0.6754(11) 0.1842(8) 0.3544(5) 0.026(2) Uani 1 d
H1A H 0.5756 0.1676 0.347 0.032 Uiso 1 calc
H1B H 0.6936 0.1463 0.3914 0.032 Uiso 1 calc
C2 C 0.7981(11) 0.1807(9) 0.0943(5) 0.034(3) Uani 1 d
H2A H 0.8033 0.1742 0.0439 0.041 Uiso 1 calc
H2B H 0.7833 0.0945 0.0999 0.041 Uiso 1 calc
C3 C 0.6585(10) 0.6265(8) 0.4811(5) 0.025(2) Uani 1 d
H3A H 0.6659 0.6224 0.5299 0.03 Uiso 1 calc
H3B H 0.5606 0.6001 0.4646 0.03 Uiso 1 calc
C4 C 0.7314(10) 0.4253(8) 0.0795(4) 0.020(2) Uani 1 d
H4 H 0.8231 0.4181 0.0658 0.024 Uiso 1 calc
C5 C 0.8911(11) 0.3488(9) 0.4045(5) 0.031(2) Uani 1 d
H5A H 0.9158 0.2686 0.3887 0.037 Uiso 1 calc
H5B H 0.8955 0.3725 0.4561 0.037 Uiso 1 calc
C6 C 0.6333(11) 0.2951(9) 0.0697(5) 0.030(3) Uani 1 d
H6A H 0.6286 0.2443 0.0206 0.037 Uiso 1 calc
H6B H 0.5411 0.3028 0.0796 0.037 Uiso 1 calc
C7 C 0.5579(12) 0.1190(9) 0.1241(5) 0.038(3) Uani 1 d
H7A H 0.5914 0.0502 0.1322 0.046 Uiso 1 calc
H7B H 0.5006 0.0846 0.0792 0.046 Uiso 1 calc
C8 C 1.0280(11) 0.6785(9) 0.0811(5) 0.028(2) Uani 1 d
C9 C 0.6919(10) 0.7309(9) 0.0535(5) 0.026(2) Uani 1 d
H9A H 0.6346 0.6964 0.0086 0.031 Uiso 1 calc
H9B H 0.7565 0.8137 0.0534 0.031 Uiso 1 calc
C10 C 0.6272(10) 0.8371(9) 0.4840(5) 0.027(2) Uani 1 d
H10A H 0.6768 0.9288 0.4948 0.032 Uiso 1 calc
H10B H 0.571 0.8235 0.523 0.032 Uiso 1 calc
C11 C 0.6678(11) 0.3945(8) 0.4288(5) 0.025(2) Uani 1 d
H11A H 0.6782 0.3779 0.4745 0.03 Uiso 1 calc
H11B H 0.5695 0.3663 0.4129 0.03 Uiso 1 calc
C12 C 0.6813(10) 0.5030(8) 0.0380(5) 0.024(2) Uani 1 d
H12A H 0.6857 0.4665 -0.0126 0.029 Uiso 1 calc
H12B H 0.5852 0.4989 0.0463 0.029 Uiso 1 calc
C13 C 0.5337(12) 0.7961(9) 0.4155(6) 0.033(3) Uani 1 d
C14 C 0.7305(11) 0.5392(9) 0.4350(4) 0.023(2) Uani 1 d
H14 H 0.8286 0.5663 0.4529 0.027 Uiso 1 calc
C15 C 0.8564(10) 0.8271(9) 0.5230(5) 0.026(2) Uani 1 d
H15A H 0.8588 0.7827 0.5592 0.031 Uiso 1 calc
H15B H 0.8574 0.9153 0.547 0.031 Uiso 1 calc
C16 C 0.9075(11) 0.6624(10) 0.0297(5) 0.030(3) Uani 1 d
H16A H 0.9253 0.7394 0.0131 0.036 Uiso 1 calc
H16B H 0.9026 0.5894 -0.0112 0.036 Uiso 1 calc
C17 C 0.7312(11) 0.1247(9) 0.2863(5) 0.028(2) Uani 1 d
C18 C 0.9865(11) 0.8308(8) 0.4828(5) 0.021(2) Uani 1 d
C19 C 0.9974(11) 0.4536(9) 0.3819(5) 0.024(2) Uani 1 d
C20 C 0.4685(13) 0.1586(10) 0.1835(6) 0.036(3) Uani 1 d
C21 C 0.6001(10) 0.7507(9) 0.1146(5) 0.025(2) Uani 1 d
C22 C 0.3170(11) 0.6717(9) 0.2161(5) 0.031(3) Uani 1 d
H22A H 0.4042 0.688 0.2436 0.037 Uiso 1 calc
H22B H 0.3151 0.6074 0.1714 0.037 Uiso 1 calc
C23 C 0.1963(11) 0.6189(10) 0.2571(5) 0.034(3) Uani 1 d
H23A H 0.1095 0.5933 0.2277 0.041 Uiso 1 calc
H23B H 0.2071 0.5427 0.2687 0.041 Uiso 1 calc
C24 C 0.3063(11) 0.8911(10) 0.2695(5) 0.037(3) Uani 1 d
H24A H 0.2987 0.9692 0.259 0.044 Uiso 1 calc
H24B H 0.3928 0.9134 0.2987 0.044 Uiso 1 calc
C25 C 0.1868(12) 0.8419(10) 0.3098(5) 0.037(3) Uani 1 d
H25A H 0.1904 0.9062 0.3548 0.044 Uiso 1 calc
H25B H 0.1 0.8277 0.2827 0.044 Uiso 1 calc
C26 C 0.9343(11) 0.2669(10) 0.1336(5) 0.029(2) Uani 1 d

loop_
_atom_site_aniso_label
_atom_site_aniso_U_11
_atom_site_aniso_U_22
_atom_site_aniso_U_33
_atom_site_aniso_U_23
_atom_site_aniso_U_13
_atom_site_aniso_U_12
Th1 0.0284(2) 0.01621(19) 0.01635(19) 0.00368(14) 0.00163(14) 0.00871(15)
Fe1 0.0311(9) 0.0178(7) 0.0147(7) 0.0047(6) 0.0029(6) 0.0109(6)
Fe2 0.0260(9) 0.0171(7) 0.0158(7) 0.0029(6) 0.0001(6) 0.0072(6)
O1 0.043(5) 0.022(4) 0.030(4) 0.004(3) 0.005(3) 0.017(3)
O2 0.035(4) 0.023(4) 0.017(3) 0.006(3) 0.005(3) 0.015(3)
O3 0.032(4) 0.032(4) 0.016(3) 0.006(3) -0.005(3) 0.008(3)
O4 0.033(4) 0.013(3) 0.003(3) -0.001(3) 0.002(3) 0.006(3)
O5 0.035(4) 0.016(3) 0.015(3) 0.004(3) 0.007(3) 0.011(3)
O6 0.033(5) 0.032(4) 0.028(4) 0.008(3) 0.001(3) 0.013(3)
O7 0.037(5) 0.025(4) 0.030(4) 0.006(3) 0.004(3) 0.004(3)
O8 0.058(6) 0.024(4) 0.029(4) 0.009(3) 0.003(4) 0.020(4)
O9 0.040(6) 0.049(5) 0.052(5) 0.009(4) -0.006(4) -0.007(4)
O10 0.033(5) 0.053(5) 0.028(4) 0.012(4) -0.004(4) 0.010(4)
O11 0.039(5) 0.041(5) 0.066(6) 0.006(4) 0.016(4) 0.020(4)
O12 0.034(5) 0.026(4) 0.026(4) -0.002(3) -0.005(3) 0.014(3)
O13 0.048(5) 0.020(4) 0.035(4) 0.009(3) 0.016(4) 0.008(4)
O14 0.030(4) 0.026(4) 0.024(4) 0.008(3) 0.000(3) 0.012(3)
O15 0.029(4) 0.035(4) 0.024(4) 0.013(3) 0.004(3) 0.017(3)
O16 0.032(4) 0.022(4) 0.019(4) 0.002(3) 0.002(3) 0.013(3)
O17 0.047(5) 0.024(4) 0.026(4) 0.005(3) -0.006(4) 0.016(4)
O18 0.031(5) 0.029(4) 0.025(4) 0.000(3) -0.005(3) 0.006(3)
O19 0.027(5) 0.071(6) 0.045(5) -0.006(4) -0.005(4) 0.024(4)
O20 0.028(4) 0.027(4) 0.022(4) 0.005(3) 0.009(3) 0.013(3)
O21 0.038(5) 0.041(4) 0.032(4) 0.011(4) 0.002(3) 0.024(4)
O22 0.020(5) 0.080(6) 0.037(5) 0.014(4) 0.008(4) 0.017(4)
OW1 0.054(6) 0.067(6) 0.040(5) 0.000(5) 0.002(4) 0.015(5)
OW2 0.054(7) 0.116(8) 0.055(6) 0.044(6) 0.026(5) 0.041(6)
OW3 0.061(7) 0.041(5) 0.077(7) 0.027(5) 0.018(5) 0.012(5)
OW4 0.072(13) 0.037(9) 0.027(9) -0.006(7) 0.021(9) 0.007(9)
N1 0.039(6) 0.014(4) 0.033(5) 0.013(4) -0.004(4) 0.003(4)
N2 0.027(5) 0.009(4) 0.024(4) 0.005(3) -0.005(4) 0.002(3)
N3 0.025(5) 0.023(4) 0.020(4) 0.016(4) 0.006(4) 0.010(4)
N4 0.033(5) 0.021(4) 0.016(4) 0.005(4) 0.001(4) 0.012(4)
N5 0.040(6) 0.028(5) 0.029(5) 0.016(4) 0.003(4) 0.007(4)
N6 0.032(6) 0.046(6) 0.030(5) 0.021(5) 0.008(4) 0.010(5)
C1 0.040(7) 0.015(5) 0.026(6) 0.010(5) 0.005(5) 0.008(5)
C2 0.047(8) 0.025(6) 0.024(6) -0.005(5) -0.008(5) 0.012(5)
C3 0.033(7) 0.024(5) 0.019(5) 0.001(4) 0.004(5) 0.013(5)
C4 0.032(6) 0.017(5) 0.008(5) 0.001(4) 0.005(4) 0.006(4)
C5 0.033(7) 0.026(6) 0.031(6) 0.004(5) 0.002(5) 0.008(5)
C6 0.033(7) 0.037(6) 0.027(6) 0.014(5) -0.005(5) 0.015(5)
C7 0.054(8) 0.020(6) 0.027(6) -0.003(5) 0.002(6) -0.001(5)
C8 0.036(7) 0.029(6) 0.020(6) 0.001(5) -0.001(5) 0.014(5)
C9 0.039(7) 0.023(5) 0.022(5) 0.008(5) 0.008(5) 0.017(5)
C10 0.032(7) 0.026(6) 0.022(5) 0.004(5) 0.004(5) 0.008(5)
C11 0.052(8) 0.014(5) 0.011(5) 0.001(4) 0.013(5) 0.013(5)
C12 0.034(7) 0.012(5) 0.022(5) 0.003(4) -0.002(5) 0.005(4)
C13 0.035(7) 0.023(6) 0.041(7) 0.003(5) -0.001(6) 0.012(5)
C14 0.034(7) 0.023(5) 0.013(5) 0.002(4) -0.001(4) 0.014(5)
C15 0.028(6) 0.030(6) 0.017(5) 0.002(5) 0.001(4) 0.010(5)
C16 0.042(7) 0.034(6) 0.012(5) 0.004(5) 0.005(5) 0.010(5)
C17 0.044(7) 0.015(5) 0.025(6) 0.004(5) -0.004(5) 0.011(5)
C18 0.033(7) 0.017(5) 0.016(5) 0.003(4) 0.004(5) 0.011(5)
C19 0.030(7) 0.018(5) 0.024(6) -0.004(5) 0.008(5) 0.016(5)
C20 0.052(9) 0.024(6) 0.031(6) 0.012(5) -0.008(6) 0.009(6)
C21 0.029(7) 0.021(5) 0.025(6) 0.007(5) 0.006(5) 0.008(5)
C22 0.036(7) 0.035(6) 0.021(5) -0.003(5) 0.011(5) 0.021(5)
C23 0.033(7) 0.034(6) 0.034(6) 0.012(5) 0.004(5) 0.003(5)
C24 0.035(7) 0.031(6) 0.039(7) 0.007(5) 0.000(5) 0.006(5)
C25 0.041(8) 0.043(7) 0.030(6) 0.008(5) 0.005(5) 0.020(6)
C26 0.033(7) 0.033(6) 0.027(6) 0.013(5) 0.012(5) 0.015(5)

loop_
_atom_type_symbol
_atom_type_description
_atom_type_scat_dispersion_real
_atom_type_scat_dispersion_imag
_atom_type_scat_source
C C 0.0033 0.0016 'International Tables Vol C Tables 4.2.6.8 and 6.1.1.4'
H H 0 0 'International Tables Vol C Tables 4.2.6.8 and 6.1.1.4'
Fe Fe 0.3463 0.8444 'International Tables Vol C Tables 4.2.6.8 and 6.1.1.4'
N N 0.0061 0.0033 'International Tables Vol C Tables 4.2.6.8 and 6.1.1.4'
O O 0.0106 0.006 'International Tables Vol C Tables 4.2.6.8 and 6.1.1.4'
Th Th -7.24 8.8979 'International Tables Vol C Tables 4.2.6.8 and 6.1.1.4'

loop_
_geom_angle_atom_site_label_1
_geom_angle_atom_site_label_2
_geom_angle_atom_site_label_3
_geom_angle
O2 Th1 O3 119.9(2)
O2 Th1 O7 100.9(2)
O3 Th1 O7 138.8(2)
O2 Th1 O4 115.81(19)
O3 Th1 O4 71.2(2)
O7 Th1 O4 97.6(2)
O2 Th1 O20 71.7(2)
O3 Th1 O20 71.5(2)
O7 Th1 O20 120.6(2)
O4 Th1 O20 139.7(2)
O2 Th1 O1 125.2(2)
O3 Th1 O1 79.7(2)
O7 Th1 O1 71.6(2)
O4 Th1 O1 118.98(19)
O20 Th1 O1 67.7(2)
O2 Th1 O5 60.57(18)
O3 Th1 O5 78.9(2)
O7 Th1 O5 131.3(2)
O4 Th1 O5 61.25(18)
O20 Th1 O5 97.1(2)
O1 Th1 O5 156.9(2)
O2 Th1 O6 68.0(2)
O3 Th1 O6 136.6(2)
O7 Th1 O6 62.3(2)
O4 Th1 O6 68.05(19)
O20 Th1 O6 139.17(19)
O1 Th1 O6 133.8(2)
O5 Th1 O6 69.1(2)
O2 Th1 N1 63.6(2)
O3 Th1 N1 129.0(2)
O7 Th1 N1 62.8(2)
O4 Th1 N1 158.5(2)
O20 Th1 N1 61.7(2)
O1 Th1 N1 65.3(2)
O5 Th1 N1 124.03(18)
O6 Th1 N1 93.6(2)
O2 Th1 N4 175.1(2)
O3 Th1 N4 63.3(2)
O7 Th1 N4 76.5(2)
O4 Th1 N4 60.91(19)
O20 Th1 N4 113.1(2)
O1 Th1 N4 58.1(2)
O5 Th1 N4 118.01(19)
O6 Th1 N4 107.1(2)
N1 Th1 N4 117.9(2)
O2 Th1 Fe2 87.54(14)
O3 Th1 Fe2 72.97(15)
O7 Th1 Fe2 117.49(16)
O4 Th1 Fe2 31.15(13)
O20 Th1 Fe2 120.80(15)
O1 Th1 Fe2 145.26(14)
O5 Th1 Fe2 30.10(12)
O6 Th1 Fe2 64.58(14)
N1 Th1 Fe2 149.41(14)
N4 Th1 Fe2 90.04(15)
O2 Th1 Fe1 30.81(14)
O3 Th1 Fe1 98.25(15)
O7 Th1 Fe1 121.59(15)
O4 Th1 Fe1 89.03(13)
O20 Th1 Fe1 81.83(14)
O1 Th1 Fe1 148.62(16)
O5 Th1 Fe1 29.92(12)
O6 Th1 Fe1 67.22(15)
N1 Th1 Fe1 94.11(14)
N4 Th1 Fe1 147.92(15)
Fe2 Th1 Fe1 58.53(3)
O5 Fe1 O2 82.3(2)
O5 Fe1 O15 103.7(3)
O2 Fe1 O15 95.3(3)
O5 Fe1 O14 103.5(3)
O2 Fe1 O14 95.5(3)
O15 Fe1 O14 151.8(2)
O5 Fe1 O13 103.2(3)
O2 Fe1 O13 174.4(3)
O15 Fe1 O13 82.9(3)
O14 Fe1 O13 83.8(3)
O5 Fe1 N3 162.1(3)
O2 Fe1 N3 79.8(2)
O15 Fe1 N3 79.5(3)
O14 Fe1 N3 76.9(3)
O13 Fe1 N3 94.7(3)
O5 Fe1 Th1 44.73(17)
O2 Fe1 Th1 37.83(16)
O15 Fe1 Th1 98.88(17)
O14 Fe1 Th1 105.60(18)
O13 Fe1 Th1 147.6(2)
N3 Fe1 Th1 117.52(19)
O5 Fe2 O4 84.6(2)
O5 Fe2 O16 100.7(3)
O4 Fe2 O16 94.3(2)
O5 Fe2 O12 108.9(3)
O4 Fe2 O12 94.3(3)
O16 Fe2 O12 149.9(3)
O5 Fe2 O17 99.1(3)
O4 Fe2 O17 176.2(2)
O16 Fe2 O17 84.5(3)
O12 Fe2 O17 84.9(3)
O5 Fe2 N2 164.0(2)
O4 Fe2 N2 79.9(2)
O16 Fe2 N2 76.7(3)
O12 Fe2 N2 76.5(3)
O17 Fe2 N2 96.3(3)
O5 Fe2 Th1 45.07(17)
O4 Fe2 Th1 39.58(16)
O16 Fe2 Th1 100.35(17)
O12 Fe2 Th1 104.68(18)
O17 Fe2 Th1 144.20(19)
N2 Fe2 Th1 119.41(17)
C17 O1 Th1 125.6(6)
C4 O2 Fe1 117.6(5)
C4 O2 Th1 128.0(5)
Fe1 O2 Th1 111.4(3)
C19 O3 Th1 131.4(6)
C14 O4 Fe2 113.8(5)
C14 O4 Th1 130.3(5)
Fe2 O4 Th1 109.3(2)
Fe2 O5 Fe1 141.4(3)
Fe2 O5 Th1 104.8(2)
Fe1 O5 Th1 105.3(2)
Th1 O6 H6E 118(5)
Th1 O6 H6F 111(5)
H6E O6 H6F 112(4)
C20 O7 Th1 131.4(7)
C13 O12 Fe2 119.9(6)
Fe1 O13 H13A 120(5)
Fe1 O13 H13B 130(5)
H13A O13 H13B 109(4)
C21 O14 Fe1 116.6(6)
C8 O15 Fe1 121.6(6)
C18 O16 Fe2 121.7(6)
Fe2 O17 H17A 123(5)
Fe2 O17 H17B 115(5)
H17A O17 H17B 106(4)
C26 O20 Th1 127.5(6)
H1C OW1 H1D 114(5)
H2C OW2 H2D 112(5)
H3C OW3 H3D 105(4)
H4A OW4 H4B 106(5)
C2 N1 C7 111.7(8)
C2 N1 C6 112.2(8)
C7 N1 C6 108.6(8)
C2 N1 Th1 109.8(5)
C7 N1 Th1 109.3(6)
C6 N1 Th1 105.0(5)
C15 N2 C10 114.9(7)
C15 N2 C3 113.8(7)
C10 N2 C3 111.1(7)
C15 N2 Fe2 108.1(6)
C10 N2 Fe2 104.2(5)
C3 N2 Fe2 103.5(5)
C9 N3 C12 112.1(7)
C9 N3 C16 115.0(7)
C12 N3 C16 113.6(7)
C9 N3 Fe1 103.4(5)
C12 N3 Fe1 104.3(5)
C16 N3 Fe1 107.3(5)
C11 N4 C1 111.3(7)
C11 N4 C5 111.8(7)
C1 N4 C5 108.8(7)
C11 N4 Th1 108.7(5)
C1 N4 Th1 107.7(5)
C5 N4 Th1 108.4(5)
C22 N5 C24 110.5(7)
C22 N5 H5C 109.6
C24 N5 H5C 109.6
C22 N5 H5D 109.6
C24 N5 H5D 109.6
H5C N5 H5D 108.1
C23 N6 C25 112.4(7)
C23 N6 H6C 109.1
C25 N6 H6C 109.1
C23 N6 H6D 109.1
C25 N6 H6D 109.1
H6C N6 H6D 107.9
N4 C1 C17 108.6(8)
N4 C1 H1A 110
C17 C1 H1A 110
N4 C1 H1B 110
C17 C1 H1B 110
H1A C1 H1B 108.4
N1 C2 C26 113.8(8)
N1 C2 H2A 108.8
C26 C2 H2A 108.8
N1 C2 H2B 108.8
C26 C2 H2B 108.8
H2A C2 H2B 107.7
C14 C3 N2 107.7(8)
C14 C3 H3A 110.2
N2 C3 H3A 110.2
C14 C3 H3B 110.2
N2 C3 H3B 110.2
H3A C3 H3B 108.5
O2 C4 C6 107.4(7)
O2 C4 C12 106.8(7)
C6 C4 C12 112.6(8)
O2 C4 H4 110
C6 C4 H4 110
C12 C4 H4 110
N4 C5 C19 114.4(8)
N4 C5 H5A 108.7
C19 C5 H5A 108.7
N4 C5 H5B 108.7
C19 C5 H5B 108.7
H5A C5 H5B 107.6
C4 C6 N1 111.0(8)
C4 C6 H6A 109.4
N1 C6 H6A 109.4
C4 C6 H6B 109.4
N1 C6 H6B 109.4
H6A C6 H6B 108
N1 C7 C20 113.5(8)
N1 C7 H7A 108.9
C20 C7 H7A 108.9
N1 C7 H7B 108.9
C20 C7 H7B 108.9
H7A C7 H7B 107.7
O22 C8 O15 122.9(9)
O22 C8 C16 120.8(9)
O15 C8 C16 116.1(9)
N3 C9 C21 110.5(7)
N3 C9 H9A 109.6
C21 C9 H9A 109.6
N3 C9 H9B 109.6
C21 C9 H9B 109.6
H9A C9 H9B 108.1
N2 C10 C13 110.6(8)
N2 C10 H10A 109.5
C13 C10 H10A 109.5
N2 C10 H10B 109.5
C13 C10 H10B 109.5
H10A C10 H10B 108.1
N4 C11 C14 106.4(7)
N4 C11 H11A 110.5
C14 C11 H11A 110.5
N4 C11 H11B 110.5
C14 C11 H11B 110.5
H11A C11 H11B 108.6
N3 C12 C4 110.0(7)
N3 C12 H12A 109.7
C4 C12 H12A 109.7
N3 C12 H12B 109.7
C4 C12 H12B 109.7
H12A C12 H12B 108.2
O19 C13 O12 125.0(10)
O19 C13 C10 118.3(10)
O12 C13 C10 116.7(9)
O4 C14 C3 107.7(7)
O4 C14 C11 106.8(7)
C3 C14 C11 115.0(8)
O4 C14 H14 109
C3 C14 H14 109
C11 C14 H14 109
N2 C15 C18 113.3(8)
N2 C15 H15A 108.9
C18 C15 H15A 108.9
N2 C15 H15B 108.9
C18 C15 H15B 108.9
H15A C15 H15B 107.7
N3 C16 C8 114.2(8)
N3 C16 H16A 108.7
C8 C16 H16A 108.7
N3 C16 H16B 108.7
C8 C16 H16B 108.7
H16A C16 H16B 107.6
O8 C17 O1 124.3(9)
O8 C17 C1 117.7(9)
O1 C17 C1 118.0(8)
O18 C18 O16 125.0(9)
O18 C18 C15 118.6(8)
O16 C18 C15 116.3(9)
O10 C19 O3 124.1(9)
O10 C19 C5 117.6(9)
O3 C19 C5 118.2(9)
O9 C20 O7 123.8(11)
O9 C20 C7 119.0(10)
O7 C20 C7 117.1(10)
O21 C21 O14 124.7(9)
O21 C21 C9 117.9(8)
O14 C21 C9 117.3(8)
N5 C22 C23 111.2(8)
N5 C22 H22A 109.4
C23 C22 H22A 109.4
N5 C22 H22B 109.4
C23 C22 H22B 109.4
H22A C22 H22B 108
N6 C23 C22 110.2(8)
N6 C23 H23A 109.6
C22 C23 H23A 109.6
N6 C23 H23B 109.6
C22 C23 H23B 109.6
H23A C23 H23B 108.1
N5 C24 C25 111.4(8)
N5 C24 H24A 109.4
C25 C24 H24A 109.4
N5 C24 H24B 109.4
C25 C24 H24B 109.4
H24A C24 H24B 108
N6 C25 C24 110.5(9)
N6 C25 H25A 109.6
C24 C25 H25A 109.6
N6 C25 H25B 109.6
C24 C25 H25B 109.6
H25A C25 H25B 108.1
O11 C26 O20 123.5(10)
O11 C26 C2 118.0(9)
O20 C26 C2 118.5(9)

loop_
_geom_bond_atom_site_label_1
_geom_bond_atom_site_label_2
_geom_bond_distance
Th1 O2 2.360(5)
Th1 O3 2.397(6)
Th1 O7 2.407(7)
Th1 O4 2.410(5)
Th1 O20 2.414(6)
Th1 O1 2.531(6)
Th1 O5 2.615(5)
Th1 O6 2.686(6)
Th1 N1 2.836(8)
Th1 N4 2.840(7)
Th1 Fe2 3.5707(14)
Th1 Fe1 3.5832(13)
Fe1 O5 1.853(6)
Fe1 O2 1.970(6)
Fe1 O15 1.988(7)
Fe1 O14 2.008(6)
Fe1 O13 2.073(6)
Fe1 N3 2.249(7)
Fe2 O5 1.852(6)
Fe2 O4 1.957(5)
Fe2 O16 2.018(6)
Fe2 O12 2.032(7)
Fe2 O17 2.063(6)
Fe2 N2 2.278(7)
O1 C17 1.263(11)
O2 C4 1.427(9)
O3 C19 1.271(10)
O4 C14 1.415(10)
O6 H6E 0.94(2)
O7 C20 1.274(11)
O8 C17 1.246(10)
O9 C20 1.247(13)
O10 C19 1.243(11)
O11 C26 1.253(11)
O12 C13 1.273(12)
O14 C21 1.287(10)
O15 C8 1.322(11)
O16 C18 1.272(10)
O18 C18 1.227(11)
O19 C13 1.241(12)
O20 C26 1.277(11)
O21 C21 1.236(11)
O22 C8 1.212(12)
N1 C2 1.472(12)
N1 C7 1.473(12)
N1 C6 1.507(11)
N2 C15 1.459(11)
N2 C10 1.463(11)
N2 C3 1.505(11)
N3 C9 1.468(10)
N3 C12 1.494(11)
N3 C16 1.495(12)
N4 C11 1.475(11)
N4 C1 1.474(11)
N4 C5 1.494(12)
N5 C22 1.474(11)
N5 C24 1.485(12)
N5 H5C 0.89
N5 H5D 0.89
N6 C23 1.477(12)
N6 C25 1.485(12)
N6 H6C 0.89
N6 H6D 0.89
C1 C17 1.509(13)
C1 H1A 0.97
C1 H1B 0.97
C2 C26 1.500(14)
C2 H2A 0.97
C2 H2B 0.97
C3 C14 1.491(12)
C3 H3A 0.97
C3 H3B 0.97
C4 C6 1.474(12)
C4 C12 1.509(11)
C4 H4 0.98
C5 C19 1.512(13)
C5 H5A 0.97
C5 H5B 0.97
C6 H6A 0.97
C6 H6B 0.97
C7 C20 1.521(15)
C7 H7A 0.97
C7 H7B 0.97
C8 C16 1.509(13)
C9 C21 1.520(13)
C9 H9A 0.97
C9 H9B 0.97
C10 C13 1.518(13)
C10 H10A 0.97
C10 H10B 0.97
C11 C14 1.534(12)
C11 H11A 0.97
C11 H11B 0.97
C12 H12A 0.97
C12 H12B 0.97
C14 H14 0.98
C15 C18 1.525(13)
C15 H15A 0.97
C15 H15B 0.97
C16 H16A 0.97
C16 H16B 0.97
C22 C23 1.523(13)
C22 H22A 0.97
C22 H22B 0.97
C23 H23A 0.97
C23 H23B 0.97
C24 C25 1.495(14)
C24 H24A 0.97
C24 H24B 0.97
C25 H25A 0.97
C25 H25B 0.97
